data_7004390
loop_
_publ_author_name
'Khalaf, Majid S.'
'Coles, Martyn P.'
'Hitchcock, Peter B.'

_publ_section_title
;
 A structural, theoretical and coordinative evaluation of the bicyclic
 guanidinate derived from 1,4,6-triazabicyclo[3.3.0]oct-4-ene
;
_journal_issue 32
_journal_name_full 'Dalton Transactions'
_journal_page_first 4288
_journal_page_last 4295
_journal_paper_doi 10.1039/b806510a
_journal_year 2008
_chemical_compound_source 'synthesis as described'
_chemical_formula_moiety 'C15 H27 Li2 N9 S, C4 H8 O'
_chemical_formula_sum 'C19 H35 Li2 N9 O S'
_chemical_formula_weight 451.5
_chemical_name_systematic
;
?
;
_space_group_IT_number 2
_symmetry_cell_setting triclinic
_symmetry_Int_Tables_number 2
_symmetry_space_group_name_Hall '-P 1'
_symmetry_space_group_name_H-M 'P -1'
_atom_sites_solution_hydrogens geom
_atom_sites_solution_primary direct
_atom_sites_solution_secondary difmap
_audit_conform_dict_location ftp://ftp.iucr.org/pub/cif_core.dic
_audit_conform_dict_name cif_core.dic
_audit_conform_dict_version 2.2
_audit_creation_date 2007-07-03T11:25:26-00:00
_audit_creation_method 'WinGX routine CIF_UPDATE'
_cell_angle_alpha 78.589(2)
_cell_angle_beta 67.596(2)
_cell_angle_gamma 83.120(2)
_cell_formula_units_Z 2
_cell_length_a 10.1795(3)
_cell_length_b 10.4390(3)
_cell_length_c 12.4108(4)
_cell_measurement_reflns_used 15182
_cell_measurement_temperature 173(2)
_cell_measurement_theta_max 26.022
_cell_measurement_theta_min 3.395
_cell_measurement_wavelength 0.71073
_cell_volume 1193.74(7)
_computing_cell_refinement 'HKL Scalepack (Otwinowski & Minor 1997)'
_computing_data_collection 'Collect (Nonius BV, 1997-2000)'
_computing_data_reduction 'HKL Denzo and Scalepack (Otwinowski & Minor 1997)'
_computing_molecular_graphics 'Ortep-3 for Windows (Farrugia, 1997)'
_computing_publication_material 'WinGX publication routines (Farrugia, 1999)'
_computing_structure_refinement 'SHELXL-97 (Sheldrick, 1997)'
_computing_structure_solution 'SHELXS-97 (Sheldrick, 1997)'
_diffrn_ambient_temperature 173(2)
_diffrn_detector 'CCD plate'
_diffrn_measured_fraction_theta_full 0.99
_diffrn_measured_fraction_theta_max 0.99
_diffrn_measurement_device '95mm CCD camera on \k-goniostat'
_diffrn_measurement_device_type KappaCCD
_diffrn_measurement_method 'CCD rotation images, thick slices'
_diffrn_orient_matrix_type 'by Nonius Collect from scalepack cell'
_diffrn_orient_matrix_UB_11 0.349492E-1
_diffrn_orient_matrix_UB_12 0.619154E-1
_diffrn_orient_matrix_UB_13 -0.764691E-1
_diffrn_orient_matrix_UB_21 0.464215E-1
_diffrn_orient_matrix_UB_22 0.506185E-1
_diffrn_orient_matrix_UB_23 0.350948E-1
_diffrn_orient_matrix_UB_31 0.89114E-1
_diffrn_orient_matrix_UB_32 -0.563705E-1
_diffrn_orient_matrix_UB_33 -0.270424E-1
_diffrn_radiation_monochromator graphite
_diffrn_radiation_probe x-ray
_diffrn_radiation_type MoK\a
_diffrn_radiation_wavelength 0.71073
_diffrn_reflns_av_R_equivalents 0.0443
_diffrn_reflns_av_unetI/netI 0.0348
_diffrn_reflns_limit_h_max 12
_diffrn_reflns_limit_h_min -12
_diffrn_reflns_limit_k_max 12
_diffrn_reflns_limit_k_min -12
_diffrn_reflns_limit_l_max 15
_diffrn_reflns_limit_l_min -13
_diffrn_reflns_number 17634
_diffrn_reflns_theta_full 26.04
_diffrn_reflns_theta_max 26.04
_diffrn_reflns_theta_min 3.45
_diffrn_source 'Enraf Nonius FR590'
_exptl_absorpt_coefficient_mu 0.165
_exptl_absorpt_correction_type none
_exptl_crystal_colour colourless
_exptl_crystal_density_diffrn 1.256
_exptl_crystal_density_method 'not measured'
_exptl_crystal_description prism
_exptl_crystal_F_000 484
_exptl_crystal_size_max 0.25
_exptl_crystal_size_mid 0.2
_exptl_crystal_size_min 0.15
_refine_diff_density_max 0.306
_refine_diff_density_min -0.395
_refine_diff_density_rms 0.042
_refine_ls_extinction_method none
_refine_ls_goodness_of_fit_ref 1.032
_refine_ls_hydrogen_treatment mixed
_refine_ls_matrix_type full
_refine_ls_number_parameters 301
_refine_ls_number_reflns 4665
_refine_ls_number_restraints 0
_refine_ls_restrained_S_all 1.032
_refine_ls_R_factor_all 0.063
_refine_ls_R_factor_gt 0.0474
_refine_ls_shift/su_max 0.001
_refine_ls_shift/su_mean 0
_refine_ls_structure_factor_coef Fsqd
_refine_ls_weighting_details 'calc w=1/[\s^2^(Fo^2^)+(0.0517P)^2^+0.6619P] where P=(Fo^2^+2Fc^2^)/3'
_refine_ls_weighting_scheme calc
_refine_ls_wR_factor_gt 0.1132
_refine_ls_wR_factor_ref 0.1229
_reflns_number_gt 3780
_reflns_number_total 4665
_reflns_threshold_expression >2sigma(I)
_cod_data_source_file b806510a.txt
_cod_data_source_block (1a)-jul307
_cod_original_cell_volume 1193.74(6)
_cod_database_code 7004390

loop_
_symmetry_equiv_pos_as_xyz
'x, y, z'
'-x, -y, -z'

loop_
_atom_site_label
_atom_site_type_symbol
_atom_site_fract_x
_atom_site_fract_y
_atom_site_fract_z
_atom_site_U_iso_or_equiv
_atom_site_adp_type
_atom_site_occupancy
_atom_site_symmetry_multiplicity
_atom_site_calc_flag
_atom_site_refinement_flags
_atom_site_disorder_assembly
_atom_site_disorder_group
Li1 Li 0.3043(3) 0.4782(3) 0.6189(3) 0.0314(7) Uani 1 1 d . . .
Li2 Li 0.5363(3) 0.3208(3) 0.4862(3) 0.0342(7) Uani 1 1 d . . .
S S 0.42946(5) 0.11913(5) 0.72575(5) 0.03868(16) Uani 1 1 d . . .
N1 N 0.46777(15) 0.53266(15) 0.65540(13) 0.0298(3) Uani 1 1 d . . .
N2 N 0.67032(15) 0.40735(15) 0.54207(13) 0.0303(3) Uani 1 1 d . . .
N3 N 0.63760(16) 0.43674(16) 0.72986(13) 0.0337(4) Uani 1 1 d . . .
N4 N 0.11134(16) 0.48871(16) 0.75270(14) 0.0369(4) Uani 1 1 d . . .
N5 N 0.1417(2) 0.29530(19) 0.88496(16) 0.0457(5) Uani 1 1 d . . .
H5X H 0.233(3) 0.267(2) 0.839(2) 0.056(7) Uiso 1 1 d . . .
N6 N -0.07456(17) 0.37796(17) 0.89437(15) 0.0417(4) Uani 1 1 d . . .
N7 N 0.31817(16) 0.28688(15) 0.58455(14) 0.0322(4) Uani 1 1 d . . .
N8 N 0.21588(18) 0.09295(15) 0.65291(16) 0.0383(4) Uani 1 1 d . . .
N9 N 0.37634(19) -0.15299(18) 0.58471(19) 0.0407(4) Uani 1 1 d . . .
H9Y H 0.426(3) -0.134(3) 0.624(2) 0.065(8) Uiso 1 1 d . . .
H9X H 0.398(3) -0.093(3) 0.519(3) 0.064(8) Uiso 1 1 d . . .
C1 C 0.58899(18) 0.46199(17) 0.63537(15) 0.0280(4) Uani 1 1 d . . .
C2 C 0.4247(2) 0.5552(2) 0.77878(17) 0.0381(5) Uani 1 1 d . . .
H2B H 0.3212 0.5459 0.8217 0.046 Uiso 1 1 calc R . .
H2A H 0.4487 0.6437 0.7805 0.046 Uiso 1 1 calc R . .
C3 C 0.5094(2) 0.4497(2) 0.83352(17) 0.0427(5) Uani 1 1 d . . .
H3B H 0.5304 0.4791 0.8961 0.051 Uiso 1 1 calc R . .
H3A H 0.4593 0.3669 0.8661 0.051 Uiso 1 1 calc R . .
C4 C 0.7290(2) 0.3181(2) 0.71276(18) 0.0397(5) Uani 1 1 d . . .
H4B H 0.6744 0.2384 0.7512 0.048 Uiso 1 1 calc R . .
H4A H 0.8068 0.3167 0.7424 0.048 Uiso 1 1 calc R . .
C5 C 0.7851(2) 0.3328(2) 0.57768(18) 0.0398(5) Uani 1 1 d . . .
H5B H 0.8738 0.381 0.5418 0.048 Uiso 1 1 calc R . .
H5A H 0.8047 0.246 0.5525 0.048 Uiso 1 1 calc R . .
C6 C 0.0702(2) 0.3899(2) 0.83564(17) 0.0355(4) Uani 1 1 d . . .
C7 C -0.0240(2) 0.5611(2) 0.7532(2) 0.0449(5) Uani 1 1 d . . .
H7B H -0.0485 0.5447 0.6874 0.054 Uiso 1 1 calc R . .
H7A H -0.016 0.6564 0.7453 0.054 Uiso 1 1 calc R . .
C8 C -0.1369(2) 0.5085(2) 0.8728(2) 0.0438(5) Uani 1 1 d . . .
H8B H -0.1461 0.5602 0.9343 0.053 Uiso 1 1 calc R . .
H8A H -0.2309 0.5061 0.867 0.053 Uiso 1 1 calc R . .
C9 C -0.0972(2) 0.2920(3) 1.0060(2) 0.0549(6) Uani 1 1 d . . .
H9B H -0.1835 0.2418 1.0314 0.066 Uiso 1 1 calc R . .
H9A H -0.1042 0.3408 1.0688 0.066 Uiso 1 1 calc R . .
C10 C 0.0383(3) 0.2036(3) 0.9730(2) 0.0582(6) Uani 1 1 d . . .
H10B H 0.0657 0.1691 1.0422 0.07 Uiso 1 1 calc R . .
H10A H 0.0277 0.1296 0.9383 0.07 Uiso 1 1 calc R . .
C11 C 0.2065(2) 0.2911(2) 0.53452(19) 0.0399(5) Uani 1 1 d . . .
H11A H 0.2496 0.297 0.4476 0.048 Uiso 1 1 calc R . .
H11B H 0.1396 0.3677 0.5534 0.048 Uiso 1 1 calc R . .
C12 C 0.1297(2) 0.1651(2) 0.5907(2) 0.0449(5) Uani 1 1 d . . .
H12A H 0.0316 0.182 0.6456 0.054 Uiso 1 1 calc R . .
H12B H 0.1263 0.118 0.5301 0.054 Uiso 1 1 calc R . .
C13 C 0.31663(18) 0.17100(17) 0.65014(15) 0.0285(4) Uani 1 1 d . . .
C14 C 0.1790(2) -0.03292(18) 0.72670(18) 0.0372(5) Uani 1 1 d . . .
H14B H 0.0748 -0.0325 0.7702 0.045 Uiso 1 1 calc R . .
H14A H 0.2252 -0.0475 0.7856 0.045 Uiso 1 1 calc R . .
C15 C 0.2240(2) -0.14490(19) 0.65632(18) 0.0379(5) Uani 1 1 d . . .
H15B H 0.1984 -0.2283 0.7118 0.046 Uiso 1 1 calc R . .
H15A H 0.1698 -0.1349 0.6035 0.046 Uiso 1 1 calc R . .
O O 0.8116(2) 0.9561(3) 0.81896(19) 0.1008(8) Uani 1 1 d . A 1
C16 C 0.6729(3) 0.9489(4) 0.9074(2) 0.0802(9) Uani 1 1 d . A 1
H16B H 0.6152 1.0306 0.8976 0.096 Uiso 1 1 calc R A 1
H16A H 0.6773 0.9341 0.9873 0.096 Uiso 1 1 calc R A 1
C17 C 0.6113(4) 0.8353(3) 0.8894(3) 0.0941(12) Uani 1 1 d . A 1
H17B H 0.5069 0.8488 0.9123 0.113 Uiso 1 1 calc R A 1
H17A H 0.6325 0.7532 0.9368 0.113 Uiso 1 1 calc R A 1
C18 C 0.6820(3) 0.8305(3) 0.7598(3) 0.0672(7) Uani 1 1 d . A 1
H18B H 0.7221 0.7414 0.746 0.081 Uiso 1 1 calc R A 1
H18A H 0.6141 0.8578 0.7189 0.081 Uiso 1 1 calc R A 1
C19 C 0.7973(3) 0.9254(3) 0.7189(2) 0.0645(7) Uani 1 1 d . A 1
H19B H 0.888 0.886 0.6689 0.077 Uiso 1 1 calc R A 1
H19A H 0.7725 1.0057 0.6715 0.077 Uiso 1 1 calc R A 1

loop_
_atom_site_aniso_label
_atom_site_aniso_U_11
_atom_site_aniso_U_22
_atom_site_aniso_U_33
_atom_site_aniso_U_23
_atom_site_aniso_U_13
_atom_site_aniso_U_12
Li1 0.0272(15) 0.0332(16) 0.0318(16) -0.0050(12) -0.0089(13) -0.0014(12)
Li2 0.0292(16) 0.0314(16) 0.0394(17) -0.0070(13) -0.0100(13) 0.0015(13)
S 0.0339(3) 0.0378(3) 0.0455(3) -0.0022(2) -0.0194(2) 0.0026(2)
N1 0.0271(8) 0.0343(8) 0.0281(8) -0.0075(6) -0.0095(6) -0.0002(6)
N2 0.0281(8) 0.0323(8) 0.0312(8) -0.0056(6) -0.0131(7) 0.0044(6)
N3 0.0313(8) 0.0426(9) 0.0300(8) -0.0063(7) -0.0150(7) 0.0002(7)
N4 0.0262(8) 0.0417(10) 0.0381(9) -0.0066(7) -0.0073(7) 0.0004(7)
N5 0.0370(10) 0.0554(12) 0.0359(9) -0.0075(8) -0.0065(8) 0.0077(8)
N6 0.0303(9) 0.0468(10) 0.0422(10) -0.0066(8) -0.0065(7) -0.0041(7)
N7 0.0290(8) 0.0310(8) 0.0365(9) -0.0036(7) -0.0133(7) -0.0006(6)
N8 0.0397(9) 0.0250(8) 0.0555(11) -0.0040(7) -0.0244(8) -0.0027(7)
N9 0.0345(10) 0.0362(10) 0.0458(11) -0.0109(8) -0.0065(8) -0.0016(7)
C1 0.0273(9) 0.0285(9) 0.0291(9) -0.0017(7) -0.0119(7) -0.0045(7)
C2 0.0299(10) 0.0505(12) 0.0345(10) -0.0147(9) -0.0089(8) -0.0014(9)
C3 0.0367(11) 0.0624(14) 0.0307(10) -0.0096(9) -0.0126(9) -0.0051(10)
C4 0.0427(11) 0.0406(11) 0.0425(11) -0.0054(9) -0.0255(9) 0.0046(9)
C5 0.0375(11) 0.0431(11) 0.0420(11) -0.0105(9) -0.0206(9) 0.0120(9)
C6 0.0286(10) 0.0431(11) 0.0348(10) -0.0152(9) -0.0088(8) 0.0027(8)
C7 0.0301(10) 0.0440(12) 0.0573(14) -0.0063(10) -0.0140(10) 0.0007(9)
C8 0.0265(10) 0.0474(12) 0.0550(13) -0.0149(10) -0.0102(9) 0.0018(9)
C9 0.0455(13) 0.0648(16) 0.0416(13) -0.0022(11) -0.0048(10) -0.0038(11)
C10 0.0565(15) 0.0591(15) 0.0440(13) 0.0024(11) -0.0093(11) 0.0044(12)
C11 0.0450(12) 0.0348(11) 0.0478(12) -0.0057(9) -0.0271(10) 0.0000(9)
C12 0.0383(11) 0.0471(13) 0.0535(13) -0.0019(10) -0.0235(10) -0.0057(9)
C13 0.0249(9) 0.0274(9) 0.0305(9) -0.0094(7) -0.0066(7) 0.0042(7)
C14 0.0335(10) 0.0314(10) 0.0405(11) -0.0069(8) -0.0060(8) -0.0033(8)
C15 0.0340(10) 0.0287(10) 0.0459(12) -0.0068(8) -0.0074(9) -0.0056(8)
O 0.0509(12) 0.189(3) 0.0673(13) -0.0350(15) -0.0186(10) -0.0112(14)
C16 0.0624(18) 0.122(3) 0.0491(16) -0.0167(16) -0.0175(13) 0.0164(18)
C17 0.095(2) 0.0609(19) 0.078(2) 0.0026(16) 0.0132(18) -0.0017(17)
C18 0.0614(16) 0.0593(16) 0.0764(19) -0.0065(13) -0.0269(14) 0.0119(13)
C19 0.0583(16) 0.085(2) 0.0431(14) -0.0051(13) -0.0159(12) 0.0042(14)

loop_
_atom_type_symbol
_atom_type_description
_atom_type_scat_dispersion_real
_atom_type_scat_dispersion_imag
_atom_type_scat_source
C C 0.0033 0.0016 'International Tables Vol C Tables 4.2.6.8 and 6.1.1.4'
H H 0 0 'International Tables Vol C Tables 4.2.6.8 and 6.1.1.4'
Li Li -0.0003 0.0001 'International Tables Vol C Tables 4.2.6.8 and 6.1.1.4'
N N 0.0061 0.0033 'International Tables Vol C Tables 4.2.6.8 and 6.1.1.4'
O O 0.0106 0.006 'International Tables Vol C Tables 4.2.6.8 and 6.1.1.4'
S S 0.1246 0.1234 'International Tables Vol C Tables 4.2.6.8 and 6.1.1.4'

loop_
_geom_angle_atom_site_label_1
_geom_angle_atom_site_label_2
_geom_angle_atom_site_label_3
_geom_angle
_geom_angle_site_symmetry_1
_geom_angle_site_symmetry_3
_geom_angle_publ_flag
N4 Li1 N1 113.33(16) . . ?
N4 Li1 N2 117.95(15) . 2_666 ?
N1 Li1 N2 102.07(14) . 2_666 ?
N4 Li1 N7 103.34(14) . . ?
N1 Li1 N7 116.98(15) . . ?
N2 Li1 N7 103.39(14) 2_666 . ?
N9 Li2 N1 106.54(16) 2_656 2_666 ?
N9 Li2 N2 114.31(16) 2_656 . ?
N1 Li2 N2 98.83(14) 2_666 . ?
N9 Li2 N7 105.91(15) 2_656 . ?
N1 Li2 N7 103.50(14) 2_666 . ?
N2 Li2 N7 125.43(16) . . ?
C1 N1 C2 104.63(14) . . ?
C1 N1 Li1 121.59(15) . . ?
C2 N1 Li1 113.33(14) . . ?
C1 N1 Li2 114.56(14) . 2_666 ?
C2 N1 Li2 124.08(15) . 2_666 ?
Li1 N1 Li2 78.24(13) . 2_666 ?
C1 N2 C5 104.50(14) . . ?
C1 N2 Li1 114.99(14) . 2_666 ?
C5 N2 Li1 126.18(15) . 2_666 ?
C1 N2 Li2 107.91(14) . . ?
C5 N2 Li2 123.14(15) . . ?
Li1 N2 Li2 78.07(13) 2_666 . ?
C1 N3 C4 105.12(14) . . ?
C1 N3 C3 104.12(15) . . ?
C4 N3 C3 124.60(17) . . ?
C6 N4 C7 103.69(16) . . ?
C6 N4 Li1 119.81(16) . . ?
C7 N4 Li1 130.57(16) . . ?
C6 N5 C10 108.21(18) . . ?
C6 N5 H5X 119.6(15) . . ?
C10 N5 H5X 122.0(15) . . ?
C6 N6 C9 107.99(17) . . ?
C6 N6 C8 104.90(16) . . ?
C9 N6 C8 128.51(18) . . ?
C13 N7 C11 106.97(15) . . ?
C13 N7 Li1 132.76(15) . . ?
C11 N7 Li1 102.66(14) . . ?
C13 N7 Li2 105.25(14) . . ?
C11 N7 Li2 125.82(15) . . ?
Li1 N7 Li2 85.19(13) . . ?
C13 N8 C12 109.97(15) . . ?
C13 N8 C14 126.07(16) . . ?
C12 N8 C14 122.76(16) . . ?
C15 N9 Li2 119.14(16) . 2_656 ?
C15 N9 H9Y 110.1(18) . . ?
Li2 N9 H9Y 109.8(18) 2_656 . ?
C15 N9 H9X 111.5(17) . . ?
Li2 N9 H9X 100.1(17) 2_656 . ?
H9Y N9 H9X 105(2) . . ?
N1 C1 N2 130.69(16) . . ?
N1 C1 N3 114.69(16) . . ?
N2 C1 N3 114.58(15) . . ?
N1 C2 C3 104.63(15) . . ?
N1 C2 H2B 110.8 . . ?
C3 C2 H2B 110.8 . . ?
N1 C2 H2A 110.8 . . ?
C3 C2 H2A 110.8 . . ?
H2B C2 H2A 108.9 . . ?
N3 C3 C2 100.11(15) . . ?
N3 C3 H3B 111.8 . . ?
C2 C3 H3B 111.8 . . ?
N3 C3 H3A 111.8 . . ?
C2 C3 H3A 111.8 . . ?
H3B C3 H3A 109.5 . . ?
N3 C4 C5 100.14(15) . . ?
N3 C4 H4B 111.7 . . ?
C5 C4 H4B 111.7 . . ?
N3 C4 H4A 111.7 . . ?
C5 C4 H4A 111.7 . . ?
H4B C4 H4A 109.5 . . ?
N2 C5 C4 105.38(15) . . ?
N2 C5 H5B 110.7 . . ?
C4 C5 H5B 110.7 . . ?
N2 C5 H5A 110.7 . . ?
C4 C5 H5A 110.7 . . ?
H5B C5 H5A 108.8 . . ?
N4 C6 N5 132.40(18) . . ?
N4 C6 N6 117.34(18) . . ?
N5 C6 N6 110.10(18) . . ?
N4 C7 C8 105.33(17) . . ?
N4 C7 H7B 110.7 . . ?
C8 C7 H7B 110.7 . . ?
N4 C7 H7A 110.7 . . ?
C8 C7 H7A 110.7 . . ?
H7B C7 H7A 108.8 . . ?
N6 C8 C7 99.68(15) . . ?
N6 C8 H8B 111.8 . . ?
C7 C8 H8B 111.8 . . ?
N6 C8 H8A 111.8 . . ?
C7 C8 H8A 111.8 . . ?
H8B C8 H8A 109.6 . . ?
N6 C9 C10 100.56(17) . . ?
N6 C9 H9B 111.7 . . ?
C10 C9 H9B 111.7 . . ?
N6 C9 H9A 111.7 . . ?
C10 C9 H9A 111.7 . . ?
H9B C9 H9A 109.4 . . ?
N5 C10 C9 101.26(19) . . ?
N5 C10 H10B 111.5 . . ?
C9 C10 H10B 111.5 . . ?
N5 C10 H10A 111.5 . . ?
C9 C10 H10A 111.5 . . ?
H10B C10 H10A 109.3 . . ?
N7 C11 C12 106.11(15) . . ?
N7 C11 H11A 110.5 . . ?
C12 C11 H11A 110.5 . . ?
N7 C11 H11B 110.5 . . ?
C12 C11 H11B 110.5 . . ?
H11A C11 H11B 108.7 . . ?
N8 C12 C11 102.62(16) . . ?
N8 C12 H12A 111.2 . . ?
C11 C12 H12A 111.2 . . ?
N8 C12 H12B 111.2 . . ?
C11 C12 H12B 111.2 . . ?
H12A C12 H12B 109.2 . . ?
N7 C13 N8 113.59(16) . . ?
N7 C13 S 124.23(14) . . ?
N8 C13 S 122.18(14) . . ?
N8 C14 C15 112.63(16) . . ?
N8 C14 H14B 109.1 . . ?
C15 C14 H14B 109.1 . . ?
N8 C14 H14A 109.1 . . ?
C15 C14 H14A 109.1 . . ?
H14B C14 H14A 107.8 . . ?
N9 C15 C14 114.19(16) . . ?
N9 C15 H15B 108.7 . . ?
C14 C15 H15B 108.7 . . ?
N9 C15 H15A 108.7 . . ?
C14 C15 H15A 108.7 . . ?
H15B C15 H15A 107.6 . . ?
C19 O C16 105.2(2) . . ?
O C16 C17 104.7(3) . . ?
O C16 H16B 110.8 . . ?
C17 C16 H16B 110.8 . . ?
O C16 H16A 110.8 . . ?
C17 C16 H16A 110.8 . . ?
H16B C16 H16A 108.9 . . ?
C16 C17 C18 104.8(2) . . ?
C16 C17 H17B 110.8 . . ?
C18 C17 H17B 110.8 . . ?
C16 C17 H17A 110.8 . . ?
C18 C17 H17A 110.8 . . ?
H17B C17 H17A 108.9 . . ?
C19 C18 C17 103.4(3) . . ?
C19 C18 H18B 111.1 . . ?
C17 C18 H18B 111.1 . . ?
C19 C18 H18A 111.1 . . ?
C17 C18 H18A 111.1 . . ?
H18B C18 H18A 109 . . ?
O C19 C18 108.2(2) . . ?
O C19 H19B 110 . . ?
C18 C19 H19B 110 . . ?
O C19 H19A 110 . . ?
C18 C19 H19A 110 . . ?
H19B C19 H19A 108.4 . . ?

loop_
_geom_bond_atom_site_label_1
_geom_bond_atom_site_label_2
_geom_bond_distance
_geom_bond_site_symmetry_2
_geom_bond_publ_flag
Li1 N4 2.040(3) . ?
Li1 N1 2.050(3) . ?
Li1 N2 2.054(3) 2_666 ?
Li1 N7 2.101(3) . ?
Li2 N9 2.068(4) 2_656 ?
Li2 N1 2.099(4) 2_666 ?
Li2 N2 2.103(4) . ?
Li2 N7 2.121(3) . ?
S C13 1.7217(18) . ?
N1 C1 1.323(2) . ?
N1 C2 1.483(2) . ?
N1 Li2 2.099(4) 2_666 ?
N2 C1 1.330(2) . ?
N2 C5 1.485(2) . ?
N2 Li1 2.054(3) 2_666 ?
N3 C1 1.407(2) . ?
N3 C4 1.457(2) . ?
N3 C3 1.457(2) . ?
N4 C6 1.286(3) . ?
N4 C7 1.488(2) . ?
N5 C6 1.344(3) . ?
N5 C10 1.472(3) . ?
N5 H5X 0.93(3) . ?
N6 C6 1.381(2) . ?
N6 C9 1.446(3) . ?
N6 C8 1.453(3) . ?
N7 C13 1.316(2) . ?
N7 C11 1.482(2) . ?
N8 C13 1.371(2) . ?
N8 C12 1.435(3) . ?
N8 C14 1.444(2) . ?
N9 C15 1.466(3) . ?
N9 Li2 2.068(4) 2_656 ?
N9 H9Y 0.88(3) . ?
N9 H9X 0.90(3) . ?
C2 C3 1.530(3) . ?
C2 H2B 0.99 . ?
C2 H2A 0.99 . ?
C3 H3B 0.99 . ?
C3 H3A 0.99 . ?
C4 C5 1.533(3) . ?
C4 H4B 0.99 . ?
C4 H4A 0.99 . ?
C5 H5B 0.99 . ?
C5 H5A 0.99 . ?
C7 C8 1.534(3) . ?
C7 H7B 0.99 . ?
C7 H7A 0.99 . ?
C8 H8B 0.99 . ?
C8 H8A 0.99 . ?
C9 C10 1.529(3) . ?
C9 H9B 0.99 . ?
C9 H9A 0.99 . ?
C10 H10B 0.99 . ?
C10 H10A 0.99 . ?
C11 C12 1.514(3) . ?
C11 H11A 0.99 . ?
C11 H11B 0.99 . ?
C12 H12A 0.99 . ?
C12 H12B 0.99 . ?
C14 C15 1.520(3) . ?
C14 H14B 0.99 . ?
C14 H14A 0.99 . ?
C15 H15B 0.99 . ?
C15 H15A 0.99 . ?
O C19 1.405(3) . ?
O C16 1.420(3) . ?
C16 C17 1.496(5) . ?
C16 H16B 0.99 . ?
C16 H16A 0.99 . ?
C17 C18 1.500(4) . ?
C17 H17B 0.99 . ?
C17 H17A 0.99 . ?
C18 C19 1.497(4) . ?
C18 H18B 0.99 . ?
C18 H18A 0.99 . ?
C19 H19B 0.99 . ?
C19 H19A 0.99 . ?
